data_9000305
loop_
_publ_author_name
'Moore, P. B.'
'Araki, T.'

_publ_section_title
;
 Hureaulite, Mn5(H2O)4[PO3(OH)]2[PO4]2: Its atomic arrangement
;
_journal_name_full 'American Mineralogist'
_journal_page_first 302
_journal_page_last 307
_journal_volume 58
_journal_year 1973
_chemical_formula_sum 'H6 Mn5 O20 P4'
_chemical_name_mineral Hureaulite
_space_group_IT_number 15
_symmetry_space_group_name_Hall '-C 2yc'
_symmetry_space_group_name_H-M 'C 1 2/c 1'
_cell_angle_alpha 90
_cell_angle_beta 96.67
_cell_angle_gamma 90
_cell_formula_units_Z 4
_cell_length_a 17.594
_cell_length_b 9.086
_cell_length_c 9.404
_cell_volume 1493.140
_database_code_amcsd 0000314
_exptl_crystal_density_diffrn 3.223
_cod_original_formula_sum 'Mn5 P4 O20 H6'
_cod_database_code 9000305

loop_
_space_group_symop_operation_xyz
x,y,z
1/2+x,1/2+y,z
x,-y,1/2+z
1/2+x,1/2-y,1/2+z
-x,y,1/2-z
1/2-x,1/2+y,1/2-z
-x,-y,-z
1/2-x,1/2-y,-z

loop_
_atom_site_label
_atom_site_fract_x
_atom_site_fract_y
_atom_site_fract_z
_atom_site_U_iso_or_equiv
_atom_site_type_symbol
_atom_site_attached_hydrogens
Mn1 0.00000 0.10238 0.75000 0.00874 Mn 0
Mn2 0.31696 0.08821 -0.31470 0.00849 Mn 0
Mn3 0.17453 -0.02833 -0.13408 0.00937 Mn 0
P1 0.41723 0.32038 -0.09009 0.00836 P 0
P2 0.16098 0.26066 -0.37176 0.00760 P 0
O1 0.34550 0.22780 -0.13380 0.01431 O 0
O-H2 0.48840 0.21500 -0.07960 0.01570 O 1
O3 0.42310 0.43310 -0.20720 0.01406 O 0
O4 0.41560 0.39150 0.05580 0.01330 O 0
O5 0.16380 0.23570 -0.53310 0.01267 O 0
O6 0.07600 0.26550 -0.34070 0.01216 O 0
O7 0.20190 0.40400 -0.32570 0.01279 O 0
O8 0.20240 0.13260 -0.28850 0.01178 O 0
O-H9 0.42130 -0.00810 -0.34630 0.02153 O 1
O-H10 0.25990 0.07960 0.03100 0.01381 O 1

loop_
_cod_changelog_entry_id
_cod_changelog_entry_author
_cod_changelog_entry_date
_cod_changelog_entry_text
1
;cod-tools version 3.8.0
Id: cif_guess_AMCSD_atom_types 9574 2023-05-10 09:00:05Z saulius
;
2023-05-10T18:46:08+03:00
;Derived atom types and hydrogen counts
from atom names that follow the AMCSD naming convention
(Wat == water, O-H == hydroxyl).
;

loop_
_cod_related_entry_id
_cod_related_entry_database
_cod_related_entry_code
1 AMCSD 0000314
